data_1518547
loop_
_publ_author_name
'Hauser, Simone A.'
'Reich, Robert M.'
'Mink, J\'anos'
'P\"othig, Alexander'
'Cokoja, Mirza'
'K\"uhn, Fritz E.'

_publ_section_title
;
 Influence of structural and electronic properties of organomolybdenum(ii)
 complexes of the type [CpMo(CO)3R] and [CpMo(O2)(O)R] (R = Cl, CH3, CF3)
 on the catalytic olefin epoxidation
;
_journal_issue 4
_journal_name_full 'Catal. Sci. Technol.'
_journal_page_first 2282
_journal_paper_doi 10.1039/C4CY01604A
_journal_volume 5
_journal_year 2015
_chemical_formula_moiety 'C6 H5 F3 Mo O3'
_chemical_formula_sum 'C6 H5 F3 Mo O3'
_chemical_formula_weight 278.04
_space_group_IT_number 15
_symmetry_cell_setting monoclinic
_symmetry_Int_Tables_number 15
_symmetry_space_group_name_Hall '-C 2yc'
_symmetry_space_group_name_H-M 'C 1 2/c 1'
_atom_sites_solution_hydrogens geom
_atom_sites_solution_primary direct
_atom_sites_solution_secondary difmap
_audit_update_record
;
2014-10-23 deposited with the CCDC.
2015-01-16 downloaded from the CCDC.
;
_cell_angle_alpha 90
_cell_angle_beta 117.372(1)
_cell_angle_gamma 90
_cell_formula_units_Z 8
_cell_length_a 20.5911(3)
_cell_length_b 6.9325(1)
_cell_length_c 12.3919(2)
_cell_measurement_reflns_used 3206
_cell_measurement_temperature 123
_cell_measurement_theta_max 25.3817
_cell_measurement_theta_min 3.1426
_cell_volume 1570.87(4)
_computing_cell_refinement 'SAINT (Bruker, 2008b)'
_computing_data_collection 'APEX II Control Software (Bruker, 2008a)'
_computing_data_reduction 'SAINT (Bruker, 2008b)'
_computing_molecular_graphics 'PLATON (Spek, 2011)'
_computing_publication_material 'PLATON (Spek, 2011), enCIFer (Allen, 2004)'
_computing_structure_refinement 'SHELXLE (Huebschle, 2011)'
_computing_structure_solution 'SHELXS97 (Sheldrick, 1997)'
_diffrn_ambient_temperature 123
_diffrn_detector ' CCD plate '
_diffrn_detector_area_resol_mean 16
_diffrn_measured_fraction_theta_full 0.999
_diffrn_measured_fraction_theta_max 0.999
_diffrn_measurement_device ' \k-geometry diffractometer '
_diffrn_measurement_device_type ' Bruker APEX-II CCD '
_diffrn_measurement_method ' phi- and omega-rotation '
_diffrn_radiation_monochromator graphite
_diffrn_radiation_probe x-ray
_diffrn_radiation_source 'fine-focus sealed-tube'
_diffrn_radiation_type MoK\a
_diffrn_radiation_wavelength 0.71073
_diffrn_reflns_av_R_equivalents 0.0318
_diffrn_reflns_av_sigmaI/netI 0.0238
_diffrn_reflns_limit_h_max 24
_diffrn_reflns_limit_h_min -24
_diffrn_reflns_limit_k_max 8
_diffrn_reflns_limit_k_min -8
_diffrn_reflns_limit_l_max 14
_diffrn_reflns_limit_l_min -14
_diffrn_reflns_number 8754
_diffrn_reflns_reduction_process
;
;
_diffrn_reflns_theta_full 25.40
_diffrn_reflns_theta_max 25.40
_diffrn_reflns_theta_min 2.23
_exptl_absorpt_coefficient_mu 1.693
_exptl_absorpt_correction_T_max 0.881
_exptl_absorpt_correction_T_min 0.594
_exptl_absorpt_correction_type multi-scan
_exptl_absorpt_process_details 'SADABS, Bruker, 2008b'
_exptl_crystal_colour 'clear intense yellow'
_exptl_crystal_density_diffrn 2.351
_exptl_crystal_density_method 'Not Measured'
_exptl_crystal_description fragment
_exptl_crystal_F_000 1072
_exptl_crystal_size_max 0.340
_exptl_crystal_size_mid 0.090
_exptl_crystal_size_min 0.080
_refine_diff_density_max 0.595
_refine_diff_density_min -0.301
_refine_diff_density_rms 0.077
_refine_ls_extinction_method none
_refine_ls_goodness_of_fit_ref 1.043
_refine_ls_hydrogen_treatment constr
_refine_ls_matrix_type full
_refine_ls_number_parameters 118
_refine_ls_number_reflns 1447
_refine_ls_number_restraints 0
_refine_ls_restrained_S_all 1.043
_refine_ls_R_factor_all 0.0247
_refine_ls_R_factor_gt 0.0194
_refine_ls_shift/su_max 0.001
_refine_ls_shift/su_mean 0.000
_refine_ls_structure_factor_coef Fsqd
_refine_ls_weighting_details 'calc w=1/[\s^2^(Fo^2^)+(0.0193P)^2^+2.5435P] where P=(Fo^2^+2Fc^2^)/3'
_refine_ls_weighting_scheme calc
_refine_ls_wR_factor_gt 0.0431
_refine_ls_wR_factor_ref 0.0448
_reflns_number_gt 1266
_reflns_number_total 1447
_reflns_threshold_expression I>2\s(I)
_cod_data_source_file c4cy01604a2.cif
_cod_data_source_block Compound6
_cod_depositor_comments
;
The following automatic conversions were performed:

'_symmetry_cell_setting' value 'Monoclinic' changed to 'monoclinic'
according to
/usr/data/users/saulius/crontab/automatic-downloads/rss-feeds/RSC/lib/dictionaries/cif_core.dic
dictionary named 'cif_core.dic' version 2.4.2 from 2011-04-26.

Automatic conversion script
Id: cif_fix_values 2935 2014-11-11 08:27:57Z andrius 

 Adding full bibliography for 1518546--1518547.cif.
;
_cod_original_sg_symbol_H-M 'C 2/c'
_cod_database_code 1518547

loop_
_symmetry_equiv_pos_site_id
_symmetry_equiv_pos_as_xyz
1 x,y,z
2 -x,y,1/2-z
3 -x,-y,-z
4 x,-y,1/2+z
5 1/2+x,1/2+y,z
6 1/2-x,1/2+y,1/2-z
7 1/2-x,1/2-y,-z
8 1/2+x,1/2-y,1/2+z

loop_
_atom_site_aniso_label
_atom_site_aniso_U_11
_atom_site_aniso_U_22
_atom_site_aniso_U_33
_atom_site_aniso_U_23
_atom_site_aniso_U_13
_atom_site_aniso_U_12
Mo1 0.0166(1) 0.0120(1) 0.0146(1) -0.0004(1) 0.0080(1) 0.0003(1)
F1 0.0242(10) 0.0354(10) 0.0253(10) 0.0045(8) 0.0028(8) 0.0008(8)
F2 0.0501(12) 0.0142(9) 0.0269(10) 0.0047(7) 0.0146(9) 0.0057(8)
F3 0.0528(12) 0.0264(10) 0.0205(9) 0.0029(7) 0.0231(9) 0.0041(8)
O1 0.0310(12) 0.0169(11) 0.0257(12) -0.0012(9) 0.0123(10) 0.0001(9)
O2 0.0392(13) 0.0197(11) 0.0268(12) 0.0012(9) 0.0152(10) 0.0024(9)
O3 0.0247(12) 0.0273(11) 0.0402(13) -0.0076(10) 0.0206(11) -0.0056(9)
C1 0.0250(16) 0.0269(17) 0.0160(15) -0.0085(13) 0.0106(13) -0.0068(13)
C2 0.0355(18) 0.0137(15) 0.0272(17) -0.0045(12) 0.0221(14) -0.0002(13)
C3 0.0205(15) 0.0267(16) 0.0190(15) -0.0040(13) 0.0127(13) 0.0047(13)
C4 0.0218(15) 0.0198(16) 0.0205(15) -0.0030(12) 0.0153(13) -0.0029(12)
C5 0.0262(16) 0.0214(16) 0.0133(14) 0.0014(12) 0.0100(13) 0.0031(12)
C6 0.0296(17) 0.0200(16) 0.0199(16) -0.0003(12) 0.0116(13) 0.0001(13)

loop_
_atom_site_label
_atom_site_type_symbol
_atom_site_thermal_displace_type
_atom_site_fract_x
_atom_site_fract_y
_atom_site_fract_z
_atom_site_occupancy
_atom_site_U_iso_or_equiv
_atom_site_calc_flag
_atom_site_refinement_flags
Mo1 Mo Uani 0.59771(1) 0.83059(3) 0.62032(2) 1.000 0.0141(1) d .
F1 F Uani 0.74344(9) 0.7402(3) 0.83610(15) 1.000 0.0316(6) d .
F2 F Uani 0.67206(10) 0.4929(2) 0.78816(15) 1.000 0.0316(6) d .
F3 F Uani 0.65333(10) 0.7343(3) 0.87876(15) 1.000 0.0308(6) d .
O1 O Uani 0.63889(11) 1.0427(3) 0.73106(18) 1.000 0.0248(7) d .
O2 O Uani 0.59205(11) 1.1087(3) 0.60946(18) 1.000 0.0286(7) d .
O3 O Uani 0.52179(11) 0.7485(3) 0.62483(19) 1.000 0.0285(7) d .
C1 C Uani 0.55951(16) 0.6614(4) 0.4318(2) 1.000 0.0222(9) d .
C2 C Uani 0.61659(16) 0.5579(4) 0.5217(3) 1.000 0.0225(10) d .
C3 C Uani 0.68184(15) 0.6739(4) 0.5652(2) 1.000 0.0207(9) d .
C4 C Uani 0.66337(15) 0.8471(4) 0.5016(2) 1.000 0.0185(9) d .
C5 C Uani 0.58701(15) 0.8440(4) 0.4226(2) 1.000 0.0199(9) d .
C6 C Uani 0.67258(17) 0.6881(4) 0.7910(3) 1.000 0.0231(9) d .
H1 H Uiso 0.51080 0.61720 0.38490 1.000 0.0270 c R
H2 H Uiso 0.61320 0.43250 0.54960 1.000 0.0270 c R
H3 H Uiso 0.72900 0.63830 0.62640 1.000 0.0250 c R
H4 H Uiso 0.69600 0.94940 0.50970 1.000 0.0220 c R
H5 H Uiso 0.55910 0.94720 0.37210 1.000 0.0240 c R

loop_
_atom_type_symbol
_atom_type_description
_atom_type_scat_dispersion_real
_atom_type_scat_dispersion_imag
_atom_type_scat_source
C C 0.0033 0.0016 ' International Tables Vol C Tables 4.2.6.8 and 6.1.1.4'
H H 0.0000 0.0000 ' International Tables Vol C Tables 4.2.6.8 and 6.1.1.4'
F F 0.0171 0.0103 ' International Tables Vol C Tables 4.2.6.8 and 6.1.1.4'
Mo Mo -1.6832 0.6857 ' International Tables Vol C Tables 4.2.6.8 and 6.1.1.4'
O O 0.0106 0.0060 ' International Tables Vol C Tables 4.2.6.8 and 6.1.1.4'

loop_
_geom_angle_atom_site_label_1
_geom_angle_atom_site_label_2
_geom_angle_atom_site_label_3
_geom_angle
_geom_angle_publ_flag
O1 Mo1 O2 43.88(9) yes
O1 Mo1 O3 110.21(10) yes
O1 Mo1 C1 155.26(10) yes
O1 Mo1 C2 148.47(11) yes
O1 Mo1 C3 114.28(10) yes
O1 Mo1 C4 102.23(10) yes
O1 Mo1 C5 120.75(9) yes
O1 Mo1 C6 76.86(10) yes
O2 Mo1 O3 108.15(10) yes
O2 Mo1 C1 115.94(9) yes
O2 Mo1 C2 140.91(10) yes
O2 Mo1 C3 117.46(10) yes
O2 Mo1 C4 86.74(10) yes
O2 Mo1 C5 85.10(9) yes
O2 Mo1 C6 120.58(10) yes
O3 Mo1 C1 88.48(11) yes
O3 Mo1 C2 96.99(11) yes
O3 Mo1 C3 131.20(10) yes
O3 Mo1 C4 145.30(9) yes
O3 Mo1 C5 113.70(10) yes
O3 Mo1 C6 93.85(12) yes
C1 Mo1 C2 33.83(11) yes
C1 Mo1 C3 57.12(10) yes
C1 Mo1 C4 56.99(10) yes
C1 Mo1 C5 34.52(10) yes
C1 Mo1 C6 119.22(10) yes
C2 Mo1 C3 35.14(11) yes
C2 Mo1 C4 56.99(10) yes
C2 Mo1 C5 57.10(10) yes
C2 Mo1 C6 85.94(11) yes
C3 Mo1 C4 33.59(9) yes
C3 Mo1 C5 57.04(9) yes
C3 Mo1 C6 77.95(11) yes
C4 Mo1 C5 34.58(10) yes
C4 Mo1 C6 105.43(12) yes
C5 Mo1 C6 134.97(12) yes
Mo1 O1 O2 68.45(12) yes
Mo1 O2 O1 67.68(12) yes
Mo1 C1 C2 72.20(16) yes
Mo1 C1 C5 71.13(14) yes
C2 C1 C5 107.7(3) no
Mo1 C2 C1 73.97(17) yes
Mo1 C2 C3 73.07(17) yes
C1 C2 C3 108.1(3) no
Mo1 C3 C2 71.79(18) yes
Mo1 C3 C4 74.02(18) yes
C2 C3 C4 107.8(3) no
Mo1 C4 C3 72.40(17) yes
Mo1 C4 C5 70.53(17) yes
C3 C4 C5 107.8(3) no
Mo1 C5 C1 74.36(14) yes
Mo1 C5 C4 74.90(14) yes
C1 C5 C4 108.4(2) no
Mo1 C6 F1 115.1(2) yes
Mo1 C6 F2 115.5(2) yes
Mo1 C6 F3 109.4(2) yes
F1 C6 F2 105.8(3) yes
F1 C6 F3 105.3(2) yes
F2 C6 F3 104.8(3) yes
Mo1 C1 H1 122.00 no
C2 C1 H1 126.00 no
C5 C1 H1 126.00 no
Mo1 C2 H2 119.00 no
C1 C2 H2 126.00 no
C3 C2 H2 126.00 no
Mo1 C3 H3 120.00 no
C2 C3 H3 126.00 no
C4 C3 H3 126.00 no
Mo1 C4 H4 123.00 no
C3 C4 H4 126.00 no
C5 C4 H4 126.00 no
Mo1 C5 H5 117.00 no
C1 C5 H5 126.00 no
C4 C5 H5 126.00 no

loop_
_geom_bond_atom_site_label_1
_geom_bond_atom_site_label_2
_geom_bond_distance
_geom_bond_publ_flag
Mo1 O1 1.922(2) yes
Mo1 O2 1.933(2) yes
Mo1 O3 1.689(2) yes
Mo1 C1 2.401(2) yes
Mo1 C2 2.378(3) yes
Mo1 C3 2.395(3) yes
Mo1 C4 2.415(3) yes
Mo1 C5 2.359(2) yes
Mo1 C6 2.197(3) yes
F1 C6 1.350(4) yes
F2 C6 1.354(3) yes
F3 C6 1.356(4) yes
O1 O2 1.440(3) yes
C1 C2 1.390(4) no
C1 C5 1.413(4) no
C2 C3 1.441(5) no
C3 C4 1.390(4) no
C4 C5 1.420(4) no
C1 H1 0.9500 no
C2 H2 0.9500 no
C3 H3 0.9500 no
C4 H4 0.9500 no
C5 H5 0.9500 no

loop_
_geom_hbond_atom_site_label_D
_geom_hbond_atom_site_label_H
_geom_hbond_atom_site_label_A
_geom_hbond_distance_DH
_geom_hbond_distance_HA
_geom_hbond_distance_DA
_geom_hbond_angle_DHA
_geom_hbond_site_symmetry_A
_geom_hbond_publ_flag
C2 H2 O2 0.9500 2.4600 3.412(4) 175.00 1_545 yes
C3 H3 O1 0.9500 2.5600 3.501(4) 172.00 6_646 yes

loop_
_geom_torsion_atom_site_label_1
_geom_torsion_atom_site_label_2
_geom_torsion_atom_site_label_3
_geom_torsion_atom_site_label_4
_geom_torsion
_geom_torsion_publ_flag
O3 Mo1 O1 O2 -95.51(15) no
C1 Mo1 O1 O2 41.5(3) no
C2 Mo1 O1 O2 116.5(2) no
C3 Mo1 O1 O2 105.11(14) no
C4 Mo1 O1 O2 71.97(15) no
C5 Mo1 O1 O2 40.33(18) no
C6 Mo1 O1 O2 175.21(18) no
O3 Mo1 O2 O1 100.58(15) no
C1 Mo1 O2 O1 -162.05(15) no
C2 Mo1 O2 O1 -132.08(18) no
C3 Mo1 O2 O1 -97.36(14) no
C4 Mo1 O2 O1 -111.44(15) no
C5 Mo1 O2 O1 -146.07(15) no
C6 Mo1 O2 O1 -5.4(2) no
O1 Mo1 C1 C2 114.9(3) no
O1 Mo1 C1 C5 -1.8(4) no
O2 Mo1 C1 C2 145.55(19) no
O2 Mo1 C1 C5 29.0(2) no
O3 Mo1 C1 C2 -105.0(2) no
O3 Mo1 C1 C5 138.43(19) no
C2 Mo1 C1 C5 -116.6(3) no
C3 Mo1 C1 C2 38.33(19) no
C3 Mo1 C1 C5 -78.3(2) no
C4 Mo1 C1 C2 78.6(2) no
C4 Mo1 C1 C5 -38.00(18) no
C5 Mo1 C1 C2 116.6(3) no
C6 Mo1 C1 C2 -11.4(2) no
C6 Mo1 C1 C5 -128.01(19) no
O1 Mo1 C2 C1 -133.4(2) no
O1 Mo1 C2 C3 -18.2(3) no
O2 Mo1 C2 C1 -53.8(3) no
O2 Mo1 C2 C3 61.4(2) no
O3 Mo1 C2 C1 76.6(2) no
O3 Mo1 C2 C3 -168.16(16) no
C1 Mo1 C2 C3 115.2(3) no
C3 Mo1 C2 C1 -115.2(3) no
C4 Mo1 C2 C1 -78.6(2) no
C4 Mo1 C2 C3 36.60(14) no
C5 Mo1 C2 C1 -37.12(19) no
C5 Mo1 C2 C3 78.08(17) no
C6 Mo1 C2 C1 170.0(2) no
C6 Mo1 C2 C3 -74.77(17) no
O1 Mo1 C3 C2 169.66(16) no
O1 Mo1 C3 C4 -74.99(16) no
O2 Mo1 C3 C2 -141.40(16) no
O2 Mo1 C3 C4 -26.05(18) no
O3 Mo1 C3 C2 15.7(2) no
O3 Mo1 C3 C4 131.06(17) no
C1 Mo1 C3 C2 -36.86(16) no
C1 Mo1 C3 C4 78.50(16) no
C2 Mo1 C3 C4 115.4(2) no
C4 Mo1 C3 C2 -115.4(2) no
C5 Mo1 C3 C2 -78.25(18) no
C5 Mo1 C3 C4 37.10(15) no
C6 Mo1 C3 C2 100.22(18) no
C6 Mo1 C3 C4 -144.43(18) no
O1 Mo1 C4 C3 115.72(16) no
O1 Mo1 C4 C5 -127.40(16) no
O2 Mo1 C4 C3 157.03(16) no
O2 Mo1 C4 C5 -86.09(17) no
O3 Mo1 C4 C3 -85.2(2) no
O3 Mo1 C4 C5 31.7(3) no
C1 Mo1 C4 C3 -78.95(17) no
C1 Mo1 C4 C5 37.93(16) no
C2 Mo1 C4 C3 -38.34(16) no
C2 Mo1 C4 C5 78.54(18) no
C3 Mo1 C4 C5 116.9(2) no
C5 Mo1 C4 C3 -116.9(2) no
C6 Mo1 C4 C3 36.17(17) no
C6 Mo1 C4 C5 153.05(16) no
O1 Mo1 C5 C1 179.15(17) no
O1 Mo1 C5 C4 64.61(19) no
O2 Mo1 C5 C1 -154.10(19) no
O2 Mo1 C5 C4 91.36(17) no
O3 Mo1 C5 C1 -46.4(2) no
O3 Mo1 C5 C4 -160.96(16) no
C1 Mo1 C5 C4 -114.5(2) no
C2 Mo1 C5 C1 36.36(19) no
C2 Mo1 C5 C4 -78.18(19) no
C3 Mo1 C5 C1 78.52(19) no
C3 Mo1 C5 C4 -36.02(16) no
C4 Mo1 C5 C1 114.5(2) no
C6 Mo1 C5 C1 76.4(2) no
C6 Mo1 C5 C4 -38.1(2) no
O1 Mo1 C6 F1 -59.9(2) no
O1 Mo1 C6 F2 176.2(3) no
O1 Mo1 C6 F3 58.3(2) no
O2 Mo1 C6 F1 -56.1(3) no
O2 Mo1 C6 F2 -179.9(2) no
O2 Mo1 C6 F3 62.2(2) no
O3 Mo1 C6 F1 -169.8(2) no
O3 Mo1 C6 F2 66.3(3) no
O3 Mo1 C6 F3 -51.5(2) no
C1 Mo1 C6 F1 99.8(2) no
C1 Mo1 C6 F2 -24.1(3) no
C1 Mo1 C6 F3 -141.94(19) no
C2 Mo1 C6 F1 93.5(2) no
C2 Mo1 C6 F2 -30.4(3) no
C2 Mo1 C6 F3 -148.3(2) no
C3 Mo1 C6 F1 58.9(2) no
C3 Mo1 C6 F2 -65.0(3) no
C3 Mo1 C6 F3 177.1(2) no
C4 Mo1 C6 F1 39.4(2) no
C4 Mo1 C6 F2 -84.5(3) no
C4 Mo1 C6 F3 157.62(19) no
C5 Mo1 C6 F1 60.7(3) no
C5 Mo1 C6 F2 -63.2(3) no
C5 Mo1 C6 F3 178.94(16) no
Mo1 C1 C2 C3 -65.6(2) no
C5 C1 C2 Mo1 62.7(2) no
C5 C1 C2 C3 -3.0(3) no
Mo1 C1 C5 C4 67.76(18) no
C2 C1 C5 Mo1 -63.4(2) no
C2 C1 C5 C4 4.4(3) no
Mo1 C2 C3 C4 -65.8(2) no
C1 C2 C3 Mo1 66.2(2) no
C1 C2 C3 C4 0.4(3) no
Mo1 C3 C4 C5 -62.03(19) no
C2 C3 C4 Mo1 64.3(2) no
C2 C3 C4 C5 2.3(3) no
Mo1 C4 C5 C1 -67.40(19) no
C3 C4 C5 Mo1 63.24(19) no
C3 C4 C5 C1 -4.2(3) no
